data_7046521
loop_
_publ_author_name
'Liu, Li-Ping'
'Li, Qian'
'Xiang, Song-Po'
'Liu, Li'
'Zhong, Xin-Xin'
'Liang, Chen'
'Li, Guang Hua'
'Hayat, Tasawar'
'Alharbi, Njud S.'
'Li, Fa-Bao'
'Zhu, Nian-Yong'
'Wong, Wai-Yeung'
'Qin, Hai-Mei'
'Wang, Lei'

_publ_section_title
;
 Near-saturated red emitters: four-coordinate copper(i) halide complexes
 containing 8-(diphenylphosphino)quinoline and
 1-(diphenylphosphino)naphthalene ligands.
;
_journal_issue 28
_journal_name_full 'Dalton transactions (Cambridge, England : 2003)'
_journal_page_first 9294
_journal_page_last 9302
_journal_paper_doi 10.1039/c7dt04528j
_journal_volume 47
_journal_year 2018
_chemical_formula_moiety 'C44 H35 Cl3 Cu N P2'
_chemical_formula_sum 'C44 H35 Cl3 Cu N P2'
_chemical_formula_weight 809.56
_space_group_IT_number 19
_space_group_name_Hall 'P 2ac 2ab'
_space_group_name_H-M_alt 'P 21 21 21'
_symmetry_cell_setting orthorhombic
_symmetry_space_group_name_Hall 'P 2ac 2ab'
_symmetry_space_group_name_H-M 'P 21 21 21'
_atom_sites_solution_hydrogens geom
_atom_sites_solution_primary direct
_atom_sites_solution_secondary difmap
_audit_creation_method SHELXL-97
_audit_update_record
;
2017-09-17 deposited with the CCDC.
2018-05-22 downloaded from the CCDC.
;
_cell_angle_alpha 90.00
_cell_angle_beta 90.00
_cell_angle_gamma 90.00
_cell_formula_units_Z 4
_cell_length_a 11.931(2)
_cell_length_b 16.962(3)
_cell_length_c 19.244(4)
_cell_measurement_reflns_used 8779
_cell_measurement_temperature 293(2)
_cell_measurement_theta_max 27.42
_cell_measurement_theta_min 3.13
_cell_volume 3894.5(12)
_computing_cell_refinement Process-auto
_computing_data_collection Process-auto
_computing_data_reduction Process-auto
_computing_structure_refinement 'SHELXL-97 (Sheldrick, 1997)'
_computing_structure_solution 'SHELXS-97 (Sheldrick, 1990)'
_diffrn_ambient_temperature 293(2)
_diffrn_detector_area_resol_mean 10.0
_diffrn_measured_fraction_theta_full 0.993
_diffrn_measured_fraction_theta_max 0.993
_diffrn_measurement_device_type 'Rigaku RAXIS-RAPID'
_diffrn_measurement_method omega-scan
_diffrn_radiation_monochromator graphite
_diffrn_radiation_source 'fine-focus sealed tube'
_diffrn_radiation_type MoK\a
_diffrn_radiation_wavelength 0.71073
_diffrn_reflns_av_R_equivalents 0.0607
_diffrn_reflns_av_sigmaI/netI 0.0563
_diffrn_reflns_limit_h_max 15
_diffrn_reflns_limit_h_min -14
_diffrn_reflns_limit_k_max 21
_diffrn_reflns_limit_k_min -21
_diffrn_reflns_limit_l_max 24
_diffrn_reflns_limit_l_min -24
_diffrn_reflns_number 36567
_diffrn_reflns_theta_full 27.42
_diffrn_reflns_theta_max 27.42
_diffrn_reflns_theta_min 3.13
_diffrn_standards_decay_% 0
_diffrn_standards_interval_count 0
_diffrn_standards_interval_time 0
_diffrn_standards_number 0
_exptl_absorpt_coefficient_mu 0.881
_exptl_absorpt_correction_T_max 0.8414
_exptl_absorpt_correction_T_min 0.8214
_exptl_absorpt_correction_type empirical
_exptl_absorpt_process_details Process-auto
_exptl_crystal_colour colourless
_exptl_crystal_density_diffrn 1.381
_exptl_crystal_density_meas ?
_exptl_crystal_density_method 'not measured'
_exptl_crystal_description block
_exptl_crystal_F_000 1664
_exptl_crystal_size_max 0.23
_exptl_crystal_size_mid 0.20
_exptl_crystal_size_min 0.20
_refine_diff_density_max 1.067
_refine_diff_density_min -0.834
_refine_diff_density_rms 0.075
_refine_ls_abs_structure_details 'Flack H D (1983), Acta Cryst. A39, 876-881'
_refine_ls_abs_structure_Flack -0.014(16)
_refine_ls_extinction_method none
_refine_ls_goodness_of_fit_ref 1.063
_refine_ls_hydrogen_treatment mixed
_refine_ls_matrix_type full
_refine_ls_number_parameters 448
_refine_ls_number_reflns 8779
_refine_ls_number_restraints 18
_refine_ls_restrained_S_all 1.069
_refine_ls_R_factor_all 0.0755
_refine_ls_R_factor_gt 0.0586
_refine_ls_shift/su_max 0.001
_refine_ls_shift/su_mean 0.000
_refine_ls_structure_factor_coef Fsqd
_refine_ls_weighting_details 'calc w=1/[\s^2^(Fo^2^)+(0.0964P)^2^+1.0792P] where P=(Fo^2^+2Fc^2^)/3'
_refine_ls_weighting_scheme calc
_refine_ls_wR_factor_gt 0.1546
_refine_ls_wR_factor_ref 0.1644
_reflns_number_gt 6998
_reflns_number_total 8779
_reflns_threshold_expression >2sigma(I)
_cod_data_source_file c7dt04528j2.cif
_cod_data_source_block sad
_cod_depositor_comments
;
The following automatic conversions were performed:

'_symmetry_cell_setting' value 'Orthorhombic' changed to
'orthorhombic' according to
/home/data/users/saulius/crontab/automatic-downloads/rss-feeds/RSC/lib/dictionaries/cif_core.dic
dictionary named 'cif_core.dic' version 2.4.2 from 2011-04-26.

'_exptl_crystal_density_meas' value 'none' was changed to '?' - the
value is perceived as not measured.

Automatic conversion script
Id: cif_fix_values 4973 2017-02-22 13:04:09Z antanas 

 Adding full bibliography for 7046520--7046522.cif.
;
_cod_original_cell_volume 3894.6(13)
_cod_original_sg_symbol_H-M P2(1)2(1)2(1)
_cod_database_code 7046521

loop_
_symmetry_equiv_pos_as_xyz
'x, y, z'
'-x+1/2, -y, z+1/2'
'-x, y+1/2, -z+1/2'
'x+1/2, -y+1/2, -z'

loop_
_atom_site_label
_atom_site_type_symbol
_atom_site_fract_x
_atom_site_fract_y
_atom_site_fract_z
_atom_site_U_iso_or_equiv
_atom_site_adp_type
_atom_site_occupancy
_atom_site_symmetry_multiplicity
_atom_site_calc_flag
_atom_site_refinement_flags
Cu1 Cu 0.87773(4) 0.16060(3) 0.77091(3) 0.03747(15) Uani 1 1 d .
P1 P 0.83860(9) 0.17682(6) 0.65701(5) 0.0373(2) Uani 1 1 d .
P2 P 0.76283(9) 0.08518(6) 0.83590(6) 0.0355(2) Uani 1 1 d .
Cl1 Cl 1.06464(9) 0.15317(8) 0.80192(7) 0.0516(3) Uani 1 1 d .
N1 N 0.8628(3) 0.2869(2) 0.77601(17) 0.0384(8) Uani 1 1 d .
C1 C 0.8473(4) 0.2847(2) 0.6512(2) 0.0386(9) Uani 1 1 d .
C2 C 0.8583(3) 0.3275(2) 0.71405(19) 0.0347(9) Uani 1 1 d .
C3 C 0.8682(4) 0.4097(3) 0.7122(2) 0.0416(10) Uani 1 1 d .
C4 C 0.8694(4) 0.4498(3) 0.6470(2) 0.0506(11) Uani 1 1 d .
H4 H 0.8759 0.5044 0.6454 0.061 Uiso 1 1 calc R
C5 C 0.8608(5) 0.4073(3) 0.5872(3) 0.0599(14) Uani 1 1 d .
H5 H 0.8622 0.4331 0.5446 0.072 Uiso 1 1 calc R
C6 C 0.8499(5) 0.3248(3) 0.5892(2) 0.0519(12) Uani 1 1 d .
H6 H 0.8443 0.2969 0.5478 0.062 Uiso 1 1 calc R
C7 C 0.8806(4) 0.4514(3) 0.7755(2) 0.0505(11) Uani 1 1 d .
H7 H 0.8880 0.5060 0.7757 0.061 Uiso 1 1 calc R
C8 C 0.8812(5) 0.4102(3) 0.8353(3) 0.0558(12) Uani 1 1 d .
H8 H 0.8865 0.4363 0.8777 0.067 Uiso 1 1 calc R
C9 C 0.8740(4) 0.3281(3) 0.8333(2) 0.0477(10) Uani 1 1 d .
H9 H 0.8774 0.3008 0.8752 0.057 Uiso 1 1 calc R
C10 C 0.9293(4) 0.1425(3) 0.5860(2) 0.0435(10) Uani 1 1 d .
C11 C 1.0384(5) 0.1236(3) 0.6023(3) 0.0607(14) Uani 1 1 d .
H11 H 1.0627 0.1278 0.6481 0.073 Uiso 1 1 calc R
C12 C 1.1124(6) 0.0985(4) 0.5516(4) 0.084(2) Uani 1 1 d .
H12 H 1.1863 0.0866 0.5629 0.101 Uiso 1 1 calc R
C13 C 1.0746(7) 0.0911(4) 0.4831(4) 0.083(2) Uani 1 1 d .
H13 H 1.1232 0.0729 0.4488 0.099 Uiso 1 1 calc R
C14 C 0.9631(7) 0.1111(4) 0.4655(3) 0.079(2) Uani 1 1 d .
H14 H 0.9380 0.1079 0.4199 0.095 Uiso 1 1 calc R
C15 C 0.8920(5) 0.1357(3) 0.5188(3) 0.0614(14) Uani 1 1 d .
H15 H 0.8178 0.1478 0.5085 0.074 Uiso 1 1 calc R
C16 C 0.6977(4) 0.1531(3) 0.6269(2) 0.0441(10) Uani 1 1 d .
C17 C 0.6138(5) 0.2087(4) 0.6211(3) 0.0628(14) Uani 1 1 d .
H17 H 0.6295 0.2619 0.6272 0.075 Uiso 1 1 calc R
C18 C 0.5029(5) 0.1833(5) 0.6056(3) 0.081(2) Uani 1 1 d .
H18 H 0.4450 0.2200 0.6032 0.097 Uiso 1 1 calc R
C19 C 0.4813(6) 0.1062(6) 0.5943(3) 0.083(2) Uani 1 1 d .
H19 H 0.4085 0.0906 0.5840 0.099 Uiso 1 1 calc R
C20 C 0.5620(6) 0.0519(5) 0.5976(4) 0.088(2) Uani 1 1 d .
H20 H 0.5451 -0.0008 0.5896 0.105 Uiso 1 1 calc R
C21 C 0.6728(5) 0.0745(4) 0.6133(3) 0.0678(16) Uani 1 1 d .
H21 H 0.7293 0.0368 0.6146 0.081 Uiso 1 1 calc R
C22 C 0.6135(4) 0.0803(3) 0.8120(2) 0.0387(9) Uani 1 1 d .
C23 C 0.5527(3) 0.1528(3) 0.8036(2) 0.0410(9) Uani 1 1 d .
C24 C 0.6006(4) 0.2285(3) 0.8146(3) 0.0516(12) Uani 1 1 d .
H24 H 0.6747 0.2326 0.8291 0.062 Uiso 1 1 calc R
C25 C 0.5394(5) 0.2954(4) 0.8041(3) 0.0660(15) Uani 1 1 d .
H25 H 0.5723 0.3443 0.8120 0.079 Uiso 1 1 calc R
C26 C 0.4279(5) 0.2920(4) 0.7815(3) 0.0692(17) Uani 1 1 d .
H26 H 0.3881 0.3381 0.7728 0.083 Uiso 1 1 calc R
C27 C 0.3786(5) 0.2209(4) 0.7724(3) 0.0649(14) Uani 1 1 d .
H27 H 0.3040 0.2191 0.7585 0.078 Uiso 1 1 calc R
C28 C 0.4365(4) 0.1491(3) 0.7833(2) 0.0483(11) Uani 1 1 d .
C29 C 0.3846(4) 0.0758(4) 0.7758(3) 0.0588(13) Uani 1 1 d .
H29 H 0.3089 0.0732 0.7645 0.071 Uiso 1 1 calc R
C30 C 0.4446(5) 0.0078(4) 0.7849(3) 0.0622(15) Uani 1 1 d .
H30 H 0.4093 -0.0407 0.7793 0.075 Uiso 1 1 calc R
C31 C 0.5588(4) 0.0103(3) 0.8026(3) 0.0478(11) Uani 1 1 d .
H31 H 0.5980 -0.0366 0.8081 0.057 Uiso 1 1 calc R
C32 C 0.7572(4) 0.1083(3) 0.9285(2) 0.0435(10) Uani 1 1 d .
C33 C 0.6626(4) 0.0964(3) 0.9685(3) 0.0565(13) Uani 1 1 d .
H33 H 0.5978 0.0762 0.9484 0.068 Uiso 1 1 calc R
C34 C 0.6642(6) 0.1152(5) 1.0406(3) 0.092(2) Uani 1 1 d .
H34 H 0.6007 0.1072 1.0677 0.110 Uiso 1 1 calc R
C35 C 0.7589(6) 0.1449(5) 1.0696(3) 0.085(2) Uani 1 1 d .
H35 H 0.7603 0.1568 1.1168 0.101 Uiso 1 1 calc R
C36 C 0.8531(5) 0.1576(4) 1.0298(3) 0.0714(16) Uani 1 1 d .
H36 H 0.9167 0.1794 1.0501 0.086 Uiso 1 1 calc R
C37 C 0.8540(4) 0.1384(3) 0.9604(2) 0.0531(12) Uani 1 1 d .
H37 H 0.9190 0.1454 0.9344 0.064 Uiso 1 1 calc R
C38 C 0.8053(3) -0.0190(3) 0.8346(2) 0.0402(9) Uani 1 1 d .
C39 C 0.8265(4) -0.0531(3) 0.7692(3) 0.0500(11) Uani 1 1 d .
H39 H 0.8206 -0.0229 0.7290 0.060 Uiso 1 1 calc R
C40 C 0.8559(4) -0.1316(3) 0.7652(3) 0.0597(13) Uani 1 1 d .
H40 H 0.8698 -0.1539 0.7219 0.072 Uiso 1 1 calc R
C41 C 0.8650(4) -0.1771(3) 0.8231(4) 0.0644(14) Uani 1 1 d .
H41 H 0.8821 -0.2304 0.8195 0.077 Uiso 1 1 calc R
C42 C 0.8483(5) -0.1426(4) 0.8879(4) 0.0761(18) Uani 1 1 d .
H42 H 0.8586 -0.1724 0.9279 0.091 Uiso 1 1 calc R
C43 C 0.8164(5) -0.0642(3) 0.8934(3) 0.0550(13) Uani 1 1 d .
H43 H 0.8026 -0.0423 0.9369 0.066 Uiso 1 1 calc R
Cl2 Cl 0.3655(3) 0.12961(18) 0.96705(15) 0.1357(6) Uani 1 1 d U
Cl3 Cl 0.1506(2) 0.09377(19) 1.02620(15) 0.1357(6) Uani 1 1 d U
C44 C 0.2238(9) 0.1507(7) 0.9660(5) 0.1357(6) Uani 1 1 d U
H44A H 0.1942 0.1408 0.9199 0.163 Uiso 1 1 calc R
H44B H 0.2128 0.2061 0.9765 0.163 Uiso 1 1 calc R

loop_
_atom_site_aniso_label
_atom_site_aniso_U_11
_atom_site_aniso_U_22
_atom_site_aniso_U_33
_atom_site_aniso_U_23
_atom_site_aniso_U_13
_atom_site_aniso_U_12
Cu1 0.0371(3) 0.0336(3) 0.0417(3) 0.0032(2) -0.0024(2) -0.0024(2)
P1 0.0413(5) 0.0330(6) 0.0374(5) -0.0028(4) -0.0036(5) -0.0027(4)
P2 0.0331(5) 0.0325(5) 0.0411(6) 0.0018(4) 0.0005(5) 0.0000(4)
Cl1 0.0380(5) 0.0476(6) 0.0692(7) 0.0093(6) -0.0072(5) 0.0010(5)
N1 0.042(2) 0.0333(18) 0.0397(17) 0.0020(14) -0.0024(18) -0.0009(14)
C1 0.046(2) 0.028(2) 0.042(2) -0.0017(16) -0.004(2) -0.0026(17)
C2 0.035(2) 0.029(2) 0.040(2) 0.0014(15) -0.0026(17) 0.0046(16)
C3 0.039(2) 0.032(2) 0.053(2) -0.0020(17) 0.001(2) 0.0017(19)
C4 0.060(3) 0.031(2) 0.061(3) 0.0077(19) -0.006(3) 0.000(2)
C5 0.083(4) 0.043(3) 0.053(3) 0.015(2) -0.003(3) 0.003(3)
C6 0.072(3) 0.043(3) 0.041(2) 0.0000(18) -0.007(2) -0.002(2)
C7 0.058(3) 0.032(2) 0.061(3) -0.009(2) 0.001(3) 0.004(2)
C8 0.075(3) 0.042(3) 0.051(3) -0.012(2) -0.006(3) 0.002(3)
C9 0.058(3) 0.048(3) 0.037(2) -0.0067(18) 0.001(2) 0.003(2)
C10 0.049(2) 0.030(2) 0.052(2) -0.0051(18) 0.003(2) -0.0022(18)
C11 0.058(3) 0.048(3) 0.077(4) 0.001(3) 0.014(3) 0.005(2)
C12 0.068(4) 0.080(5) 0.104(5) 0.010(4) 0.025(4) 0.019(4)
C13 0.103(5) 0.068(4) 0.077(4) -0.018(3) 0.044(4) -0.011(4)
C14 0.106(6) 0.077(5) 0.053(3) -0.022(3) 0.019(4) -0.018(4)
C15 0.068(3) 0.067(3) 0.050(3) -0.017(2) 0.003(3) -0.005(3)
C16 0.039(2) 0.054(3) 0.040(2) -0.002(2) -0.0021(19) -0.005(2)
C17 0.054(3) 0.079(4) 0.055(3) 0.003(3) -0.005(3) -0.006(3)
C18 0.053(3) 0.108(6) 0.082(5) 0.001(4) 0.004(3) 0.005(4)
C19 0.056(4) 0.128(7) 0.064(4) 0.005(4) -0.008(3) -0.031(4)
C20 0.075(4) 0.090(5) 0.099(5) 0.000(4) -0.015(4) -0.041(4)
C21 0.058(3) 0.062(4) 0.083(4) -0.009(3) -0.019(3) -0.019(3)
C22 0.035(2) 0.044(2) 0.038(2) 0.0022(17) 0.0028(19) -0.0008(19)
C23 0.033(2) 0.048(3) 0.042(2) 0.004(2) 0.0045(19) -0.0011(19)
C24 0.043(3) 0.048(3) 0.064(3) 0.006(2) 0.001(2) 0.004(2)
C25 0.063(3) 0.052(3) 0.083(4) 0.012(3) 0.016(3) 0.008(3)
C26 0.058(3) 0.069(4) 0.080(4) 0.023(3) 0.009(3) 0.030(3)
C27 0.040(3) 0.080(4) 0.074(3) 0.014(3) -0.001(3) 0.020(3)
C28 0.034(2) 0.069(3) 0.042(2) 0.004(2) -0.0028(19) 0.003(2)
C29 0.034(2) 0.077(4) 0.065(3) 0.004(3) -0.006(3) -0.003(2)
C30 0.051(3) 0.063(4) 0.073(4) -0.008(3) -0.006(3) -0.021(3)
C31 0.041(2) 0.044(3) 0.058(3) -0.003(2) 0.002(2) -0.003(2)
C32 0.049(3) 0.038(2) 0.044(2) -0.0014(18) -0.001(2) 0.0007(19)
C33 0.048(3) 0.073(4) 0.049(3) -0.005(2) 0.004(2) -0.006(3)
C34 0.066(4) 0.155(8) 0.054(3) -0.024(4) 0.006(3) 0.006(4)
C35 0.086(5) 0.122(6) 0.046(3) -0.018(3) -0.004(3) 0.014(4)
C36 0.074(4) 0.089(4) 0.051(3) -0.014(3) -0.011(3) -0.012(4)
C37 0.052(3) 0.060(3) 0.048(2) -0.003(2) 0.000(2) 0.004(2)
C38 0.0295(19) 0.038(2) 0.053(2) 0.0024(19) 0.002(2) 0.0000(17)
C39 0.047(3) 0.048(3) 0.055(3) -0.005(2) -0.001(2) 0.007(2)
C40 0.043(3) 0.054(3) 0.082(3) -0.024(3) -0.003(3) 0.006(2)
C41 0.049(3) 0.039(3) 0.106(4) -0.004(3) 0.008(3) 0.002(2)
C42 0.072(4) 0.054(3) 0.102(5) 0.038(3) 0.009(4) 0.010(3)
C43 0.056(3) 0.049(3) 0.060(3) 0.009(2) 0.002(3) 0.011(2)
Cl2 0.1336(8) 0.1379(8) 0.1357(8) 0.0000(5) 0.0036(5) 0.0040(5)
Cl3 0.1336(8) 0.1379(8) 0.1357(8) 0.0000(5) 0.0036(5) 0.0040(5)
C44 0.1336(8) 0.1379(8) 0.1357(8) 0.0000(5) 0.0036(5) 0.0040(5)

loop_
_atom_type_symbol
_atom_type_description
_atom_type_scat_dispersion_real
_atom_type_scat_dispersion_imag
_atom_type_scat_source
C C 0.0033 0.0016 'International Tables Vol C Tables 4.2.6.8 and 6.1.1.4'
H H 0.0000 0.0000 'International Tables Vol C Tables 4.2.6.8 and 6.1.1.4'
N N 0.0061 0.0033 'International Tables Vol C Tables 4.2.6.8 and 6.1.1.4'
P P 0.1023 0.0942 'International Tables Vol C Tables 4.2.6.8 and 6.1.1.4'
Cl Cl 0.1484 0.1585 'International Tables Vol C Tables 4.2.6.8 and 6.1.1.4'
Cu Cu 0.3201 1.2651 'International Tables Vol C Tables 4.2.6.8 and 6.1.1.4'

loop_
_geom_angle_atom_site_label_1
_geom_angle_atom_site_label_2
_geom_angle_atom_site_label_3
_geom_angle
N1 Cu1 P2 119.30(10)
N1 Cu1 P1 84.60(9)
P2 Cu1 P1 118.82(5)
N1 Cu1 Cl1 97.03(10)
P2 Cu1 Cl1 114.36(5)
P1 Cu1 Cl1 117.17(5)
C16 P1 C1 104.6(2)
C16 P1 C10 103.7(2)
C1 P1 C10 103.7(2)
C16 P1 Cu1 118.19(15)
C1 P1 Cu1 99.73(13)
C10 P1 Cu1 124.16(16)
C32 P2 C38 103.3(2)
C32 P2 C22 102.6(2)
C38 P2 C22 102.7(2)
C32 P2 Cu1 116.23(16)
C38 P2 Cu1 111.74(14)
C22 P2 Cu1 118.37(14)
C9 N1 C2 117.7(4)
C9 N1 Cu1 124.0(3)
C2 N1 Cu1 117.5(3)
C6 C1 C2 119.0(4)
C6 C1 P1 123.3(3)
C2 C1 P1 117.6(3)
N1 C2 C3 121.1(4)
N1 C2 C1 119.1(3)
C3 C2 C1 119.8(3)
C2 C3 C7 119.0(4)
C2 C3 C4 119.9(4)
C7 C3 C4 121.1(4)
C5 C4 C3 119.3(4)
C5 C4 H4 120.4
C3 C4 H4 120.4
C4 C5 C6 120.7(4)
C4 C5 H5 119.6
C6 C5 H5 119.6
C1 C6 C5 121.3(4)
C1 C6 H6 119.3
C5 C6 H6 119.3
C8 C7 C3 118.4(4)
C8 C7 H7 120.8
C3 C7 H7 120.8
C7 C8 C9 119.6(4)
C7 C8 H8 120.2
C9 C8 H8 120.2
N1 C9 C8 124.1(4)
N1 C9 H9 118.0
C8 C9 H9 118.0
C15 C10 C11 120.1(5)
C15 C10 P1 122.4(4)
C11 C10 P1 117.4(4)
C10 C11 C12 120.9(6)
C10 C11 H11 119.6
C12 C11 H11 119.6
C11 C12 C13 119.2(7)
C11 C12 H12 120.4
C13 C12 H12 120.4
C12 C13 C14 120.4(6)
C12 C13 H13 119.8
C14 C13 H13 119.8
C15 C14 C13 118.0(6)
C15 C14 H14 121.0
C13 C14 H14 121.0
C10 C15 C14 121.3(6)
C10 C15 H15 119.3
C14 C15 H15 119.3
C17 C16 C21 119.0(5)
C17 C16 P1 122.9(4)
C21 C16 P1 117.9(4)
C16 C17 C18 119.0(6)
C16 C17 H17 120.5
C18 C17 H17 120.5
C19 C18 C17 120.2(7)
C19 C18 H18 119.9
C17 C18 H18 119.9
C20 C19 C18 121.6(6)
C20 C19 H19 119.2
C18 C19 H19 119.2
C19 C20 C21 120.0(7)
C19 C20 H20 120.0
C21 C20 H20 120.0
C16 C21 C20 120.1(6)
C16 C21 H21 120.0
C20 C21 H21 120.0
C31 C22 C23 119.2(4)
C31 C22 P2 122.2(4)
C23 C22 P2 118.6(3)
C24 C23 C22 123.6(4)
C24 C23 C28 117.7(4)
C22 C23 C28 118.6(4)
C25 C24 C23 120.9(5)
C25 C24 H24 119.5
C23 C24 H24 119.5
C24 C25 C26 121.3(6)
C24 C25 H25 119.3
C26 C25 H25 119.3
C27 C26 C25 119.4(5)
C27 C26 H26 120.3
C25 C26 H26 120.3
C26 C27 C28 122.4(5)
C26 C27 H27 118.8
C28 C27 H27 118.8
C29 C28 C27 122.2(5)
C29 C28 C23 119.6(5)
C27 C28 C23 118.2(5)
C30 C29 C28 120.3(5)
C30 C29 H29 119.9
C28 C29 H29 119.9
C29 C30 C31 120.8(5)
C29 C30 H30 119.6
C31 C30 H30 119.6
C22 C31 C30 121.4(5)
C22 C31 H31 119.3
C30 C31 H31 119.3
C33 C32 C37 118.8(4)
C33 C32 P2 122.9(4)
C37 C32 P2 118.3(4)
C32 C33 C34 119.9(5)
C32 C33 H33 120.0
C34 C33 H33 120.0
C35 C34 C33 119.7(6)
C35 C34 H34 120.2
C33 C34 H34 120.2
C34 C35 C36 120.6(5)
C34 C35 H35 119.7
C36 C35 H35 119.7
C37 C36 C35 120.7(6)
C37 C36 H36 119.7
C35 C36 H36 119.7
C36 C37 C32 120.2(5)
C36 C37 H37 119.9
C32 C37 H37 119.9
C43 C38 C39 119.3(4)
C43 C38 P2 123.5(4)
C39 C38 P2 117.2(3)
C40 C39 C38 119.5(5)
C40 C39 H39 120.3
C38 C39 H39 120.3
C41 C40 C39 121.6(5)
C41 C40 H40 119.2
C39 C40 H40 119.2
C40 C41 C42 118.9(5)
C40 C41 H41 120.6
C42 C41 H41 120.6
C43 C42 C41 120.8(5)
C43 C42 H42 119.6
C41 C42 H42 119.6
C38 C43 C42 119.9(5)
C38 C43 H43 120.1
C42 C43 H43 120.1
Cl2 C44 Cl3 111.6(6)
Cl2 C44 H44A 109.3
Cl3 C44 H44A 109.3
Cl2 C44 H44B 109.3
Cl3 C44 H44B 109.3
H44A C44 H44B 108.0

loop_
_geom_bond_atom_site_label_1
_geom_bond_atom_site_label_2
_geom_bond_distance
Cu1 N1 2.152(3)
Cu1 P2 2.2538(12)
Cu1 P1 2.2578(12)
Cu1 Cl1 2.3120(13)
P1 C16 1.823(4)
P1 C1 1.836(4)
P1 C10 1.838(5)
P2 C32 1.826(5)
P2 C38 1.838(4)
P2 C22 1.842(5)
N1 C9 1.312(5)
N1 C2 1.378(5)
C1 C6 1.373(6)
C1 C2 1.417(5)
C2 C3 1.399(6)
C3 C7 1.416(6)
C3 C4 1.428(6)
C4 C5 1.362(7)
C4 H4 0.9300
C5 C6 1.405(7)
C5 H5 0.9300
C6 H6 0.9300
C7 C8 1.347(7)
C7 H7 0.9300
C8 C9 1.397(7)
C8 H8 0.9300
C9 H9 0.9300
C10 C15 1.373(7)
C10 C11 1.377(7)
C11 C12 1.384(8)
C11 H11 0.9300
C12 C13 1.399(10)
C12 H12 0.9300
C13 C14 1.414(11)
C13 H13 0.9300
C14 C15 1.394(8)
C14 H14 0.9300
C15 H15 0.9300
C16 C17 1.379(8)
C16 C21 1.391(8)
C17 C18 1.424(9)
C17 H17 0.9300
C18 C19 1.351(11)
C18 H18 0.9300
C19 C20 1.333(11)
C19 H19 0.9300
C20 C21 1.409(8)
C20 H20 0.9300
C21 H21 0.9300
C22 C31 1.367(7)
C22 C23 1.436(6)
C23 C24 1.423(7)
C23 C28 1.441(6)
C24 C25 1.365(7)
C24 H24 0.9300
C25 C26 1.401(9)
C25 H25 0.9300
C26 C27 1.352(9)
C26 H26 0.9300
C27 C28 1.417(7)
C27 H27 0.9300
C28 C29 1.397(8)
C29 C30 1.369(8)
C29 H29 0.9300
C30 C31 1.405(7)
C30 H30 0.9300
C31 H31 0.9300
C32 C33 1.381(7)
C32 C37 1.404(7)
C33 C34 1.424(8)
C33 H33 0.9300
C34 C35 1.357(9)
C34 H34 0.9300
C35 C36 1.376(9)
C35 H35 0.9300
C36 C37 1.376(7)
C36 H36 0.9300
C37 H37 0.9300
C38 C43 1.374(6)
C38 C39 1.408(7)
C39 C40 1.379(7)
C39 H39 0.9300
C40 C41 1.359(8)
C40 H40 0.9300
C41 C42 1.391(9)
C41 H41 0.9300
C42 C43 1.387(8)
C42 H42 0.9300
C43 H43 0.9300
Cl2 C44 1.729(11)
Cl3 C44 1.742(11)
C44 H44A 0.9700
C44 H44B 0.9700
